data_7034912
loop_
_publ_author_name
'Matz, Dallas L.'
'Jones, Donald G.'
'Roewe, Kimberly D.'
'Gorbet, Michael-Joseph'
'Zhang, Zhan'
'Chen, Zhuqi'
'Prior, Timothy J.'
'Archibald, Stephen J.'
'Yin, Guochuan'
'Hubin, Timothy J.'

_publ_section_title
;
 Synthesis, structural studies, kinetic stability, and oxidation catalysis
 of the late first row transition metal complexes of
 4,10-dimethyl-1,4,7,10-tetraazabicyclo[6.5.2]pentadecane.
;
_journal_issue 27
_journal_name_full 'Dalton transactions (Cambridge, England : 2003)'
_journal_page_first 12210
_journal_page_last 12224
_journal_paper_doi 10.1039/c5dt00742a
_journal_volume 44
_journal_year 2015
_chemical_formula_moiety
;
C13 H28 Cl2 Mn N4, F6 P
;
_chemical_formula_sum 'C13 H28 Cl2 F6 Mn N4 P'
_chemical_formula_weight 511.20
_space_group_crystal_system monoclinic
_space_group_IT_number 14
_space_group_name_Hall '-P 2ybc'
_space_group_name_H-M_alt 'P 1 21/c 1'
_symmetry_space_group_name_Hall '-P 2ybc'
_symmetry_space_group_name_H-M 'P 1 21/c 1'
_atom_sites_solution_hydrogens geom
_audit_creation_method SHELXL-2014/6
_audit_update_record
;
2015-02-17 deposited with the CCDC.
2015-04-15 downloaded from the CCDC.
;
_cell_angle_alpha 90
_cell_angle_beta 92.30(2)
_cell_angle_gamma 90
_cell_formula_units_Z 4
_cell_length_a 9.565(3)
_cell_length_b 14.488(3)
_cell_length_c 14.644(4)
_cell_measurement_reflns_used 8690
_cell_measurement_temperature 150(2)
_cell_measurement_theta_max 29.75
_cell_measurement_theta_min 2.55
_cell_volume 2027.7(9)
_computing_cell_refinement 'Stoe X-AREA'
_computing_data_collection 'Stoe X-AREA'
_computing_data_reduction 'Stoe X-AREA'
_computing_structure_refinement 'SHELXL-2014/6 (Sheldrick, 2014)'
_computing_structure_solution SHELXS-86
_diffrn_ambient_temperature 150(2)
_diffrn_detector_area_resol_mean 6.67
_diffrn_measured_fraction_theta_full 0.889
_diffrn_measured_fraction_theta_max 0.863
_diffrn_measurement_device_type 'Stoe IPDS2'
_diffrn_measurement_method w-scans
_diffrn_radiation_type MoK\a
_diffrn_radiation_wavelength 0.71073
_diffrn_reflns_av_unetI/netI 0.1290
_diffrn_reflns_laue_measured_fraction_full 0.889
_diffrn_reflns_laue_measured_fraction_max 0.863
_diffrn_reflns_limit_h_max 11
_diffrn_reflns_limit_h_min -11
_diffrn_reflns_limit_k_max 17
_diffrn_reflns_limit_k_min -17
_diffrn_reflns_limit_l_max 17
_diffrn_reflns_limit_l_min -16
_diffrn_reflns_number 9515
_diffrn_reflns_point_group_measured_fraction_full 0.889
_diffrn_reflns_point_group_measured_fraction_max 0.863
_diffrn_reflns_theta_full 25.242
_diffrn_reflns_theta_max 25.613
_diffrn_reflns_theta_min 2.553
_diffrn_source 'Fine-focus sealed tube'
_exptl_absorpt_coefficient_mu 1.054
_exptl_absorpt_correction_T_max 0.8632
_exptl_absorpt_correction_T_min 0.6601
_exptl_absorpt_correction_type analytical
_exptl_absorpt_process_details
;
A face-index absorption correction was applied within the 
Stoe X-AREA suite.
;
_exptl_crystal_colour brown
_exptl_crystal_density_diffrn 1.675
_exptl_crystal_description block
_exptl_crystal_F_000 1048
_exptl_crystal_size_max 0.500
_exptl_crystal_size_mid 0.340
_exptl_crystal_size_min 0.150
_refine_diff_density_max 1.048
_refine_diff_density_min -0.765
_refine_diff_density_rms 0.148
_refine_ls_extinction_method none
_refine_ls_goodness_of_fit_ref 0.981
_refine_ls_hydrogen_treatment constr
_refine_ls_matrix_type full
_refine_ls_number_parameters 249
_refine_ls_number_reflns 9515
_refine_ls_number_restraints 0
_refine_ls_restrained_S_all 0.981
_refine_ls_R_factor_all 0.1535
_refine_ls_R_factor_gt 0.0819
_refine_ls_shift/su_max 0.000
_refine_ls_shift/su_mean 0.000
_refine_ls_structure_factor_coef Fsqd
_refine_ls_weighting_details 'w=1/[\s^2^(Fo^2^)+(0.1465P)^2^] where P=(Fo^2^+2Fc^2^)/3'
_refine_ls_weighting_scheme calc
_refine_ls_wR_factor_gt 0.2253
_refine_ls_wR_factor_ref 0.2704
_reflns_Friedel_coverage 0.000
_reflns_number_gt 4773
_reflns_number_total 9515
_reflns_threshold_expression 'I > 2\s(I)'
_cod_data_source_file c5dt00742a2.cif
_cod_data_source_block sja17_07
_cod_depositor_comments 'Adding full bibliography for 7034911--7034917.cif.'
_cod_original_cell_volume 2027.6(9)
_cod_database_code 7034912
_shelx_space_group_comment
;
The symmetry employed for this shelxl refinement is uniquely defined
by the following loop, which should always be used as a source of
symmetry information in preference to the above space-group names.
They are only intended as comments.
;
_shelx_estimated_absorpt_t_min 0.621
_shelx_estimated_absorpt_t_max 0.858
_diffrn_reflns_v_r_equivalents 0.1196
_shelxl_version_number 2014/6

loop_
_space_group_symop_operation_xyz
'x, y, z'
'-x, y+1/2, -z+1/2'
'-x, -y, -z'
'x, -y-1/2, z-1/2'

loop_
_atom_site_label
_atom_site_type_symbol
_atom_site_fract_x
_atom_site_fract_y
_atom_site_fract_z
_atom_site_U_iso_or_equiv
_atom_site_adp_type
_atom_site_occupancy
_atom_site_site_symmetry_order
_atom_site_calc_flag
_atom_site_refinement_flags_posn
_atom_site_refinement_flags_adp
Mn1 Mn 0.06858(18) 0.50557(11) 0.24591(15) 0.0298(5) Uani 1 1 d . .
Cl1 Cl -0.0049(5) 0.4088(3) 0.1323(3) 0.0583(12) Uani 1 1 d . .
Cl2 Cl 0.0195(5) 0.3982(2) 0.3510(3) 0.0482(11) Uani 1 1 d . .
N1 N 0.1188(11) 0.6110(8) 0.1544(8) 0.031(3) Uani 1 1 d . .
C1 C 0.2040(15) 0.5683(10) 0.0848(10) 0.040(4) Uani 1 1 d . .
H1A H 0.2397 0.6171 0.0444 0.048 Uiso 1 1 calc R U
H1B H 0.1446 0.5262 0.0467 0.048 Uiso 1 1 calc R U
C2 C 0.3280(16) 0.5140(10) 0.1274(10) 0.041(4) Uani 1 1 d . .
H2A H 0.3495 0.4615 0.0869 0.049 Uiso 1 1 calc R U
H2B H 0.4112 0.5546 0.1314 0.049 Uiso 1 1 calc R U
N2 N 0.3001(10) 0.4778(6) 0.2206(8) 0.033(3) Uani 1 1 d . .
C3 C 0.3298(15) 0.3766(8) 0.2266(12) 0.044(4) Uani 1 1 d . .
H3A H 0.4297 0.3658 0.2186 0.065 Uiso 1 1 calc R U
H3B H 0.2751 0.3442 0.1786 0.065 Uiso 1 1 calc R U
H3C H 0.3042 0.3535 0.2865 0.065 Uiso 1 1 calc R U
C4 C 0.3785(13) 0.5259(9) 0.2960(10) 0.034(3) Uani 1 1 d . .
H4A H 0.4146 0.5852 0.2732 0.041 Uiso 1 1 calc R U
H4B H 0.4595 0.4877 0.3166 0.041 Uiso 1 1 calc R U
C5 C 0.2869(14) 0.5439(9) 0.3759(11) 0.038(3) Uani 1 1 d . .
H5A H 0.3395 0.5805 0.4229 0.046 Uiso 1 1 calc R U
H5B H 0.2599 0.4846 0.4037 0.046 Uiso 1 1 calc R U
N3 N 0.1567(13) 0.5962(7) 0.3435(8) 0.036(3) Uani 1 1 d . .
C6 C 0.0671(16) 0.6108(10) 0.4233(10) 0.039(4) Uani 1 1 d . .
H6A H 0.1163 0.6530 0.4670 0.047 Uiso 1 1 calc R U
H6B H 0.0546 0.5510 0.4546 0.047 Uiso 1 1 calc R U
C7 C -0.0770(17) 0.6511(12) 0.3978(11) 0.051(4) Uani 1 1 d . .
H7A H -0.1245 0.6629 0.4555 0.061 Uiso 1 1 calc R U
H7B H -0.0619 0.7119 0.3689 0.061 Uiso 1 1 calc R U
C8 C -0.174(2) 0.5998(13) 0.3379(12) 0.066(5) Uani 1 1 d . .
H8A H -0.1900 0.5390 0.3665 0.079 Uiso 1 1 calc R U
H8B H -0.2647 0.6330 0.3363 0.079 Uiso 1 1 calc R U
N4 N -0.1377(12) 0.5837(9) 0.2456(11) 0.057(4) Uani 1 1 d . .
C9 C -0.2498(16) 0.5303(12) 0.1989(15) 0.066(6) Uani 1 1 d . .
H9A H -0.3385 0.5638 0.2022 0.099 Uiso 1 1 calc R U
H9B H -0.2580 0.4700 0.2285 0.099 Uiso 1 1 calc R U
H9C H -0.2277 0.5216 0.1347 0.099 Uiso 1 1 calc R U
C10 C -0.1150(15) 0.6714(10) 0.1898(11) 0.044(4) Uani 1 1 d . .
H10A H -0.2053 0.6940 0.1630 0.052 Uiso 1 1 calc R U
H10B H -0.0733 0.7204 0.2293 0.052 Uiso 1 1 calc R U
C11 C -0.0170(16) 0.6465(10) 0.1150(10) 0.039(3) Uani 1 1 d . .
H11A H -0.0612 0.5988 0.0749 0.047 Uiso 1 1 calc R U
H11B H 0.0002 0.7017 0.0772 0.047 Uiso 1 1 calc R U
C12 C 0.2036(15) 0.6869(9) 0.2009(9) 0.031(3) Uani 1 1 d . .
H12A H 0.1723 0.7472 0.1756 0.038 Uiso 1 1 calc R U
H12B H 0.3032 0.6789 0.1869 0.038 Uiso 1 1 calc R U
C13 C 0.1905(15) 0.6882(9) 0.3051(10) 0.032(3) Uani 1 1 d . .
H13A H 0.2797 0.7103 0.3340 0.039 Uiso 1 1 calc R U
H13B H 0.1163 0.7325 0.3207 0.039 Uiso 1 1 calc R U
P1 P 0.5291(3) 0.7515(4) 0.5104(3) 0.0382(9) Uani 1 1 d . .
F1 F 0.5202(9) 0.7183(6) 0.4059(6) 0.049(2) Uani 1 1 d . .
F2 F 0.6874(8) 0.7840(7) 0.4992(7) 0.066(3) Uani 1 1 d . .
F3 F 0.3690(8) 0.7223(6) 0.5193(6) 0.053(3) Uani 1 1 d . .
F4 F 0.5364(9) 0.7827(6) 0.6143(6) 0.052(3) Uani 1 1 d . .
F5 F 0.4809(10) 0.8512(6) 0.4802(7) 0.056(2) Uani 1 1 d . .
F6 F 0.5803(13) 0.6517(7) 0.5398(7) 0.075(3) Uani 1 1 d . .

loop_
_atom_site_aniso_label
_atom_site_aniso_U_11
_atom_site_aniso_U_22
_atom_site_aniso_U_33
_atom_site_aniso_U_23
_atom_site_aniso_U_13
_atom_site_aniso_U_12
Mn1 0.0350(9) 0.0208(8) 0.0332(11) 0.0004(10) -0.0040(9) -0.0001(7)
Cl1 0.085(3) 0.034(2) 0.054(3) 0.002(2) -0.022(2) -0.010(2)
Cl2 0.072(3) 0.0313(19) 0.042(2) 0.0016(17) 0.012(2) -0.0073(18)
N1 0.035(6) 0.029(6) 0.031(6) 0.001(5) 0.000(5) 0.012(5)
C1 0.047(9) 0.029(7) 0.043(9) -0.004(7) -0.003(7) 0.011(6)
C2 0.050(8) 0.046(9) 0.026(7) 0.008(7) 0.001(7) 0.011(7)
N2 0.040(6) 0.022(5) 0.037(7) -0.004(5) 0.004(6) 0.003(4)
C3 0.053(8) 0.026(6) 0.051(10) -0.001(7) 0.000(8) 0.001(5)
C4 0.030(6) 0.026(6) 0.047(9) -0.005(6) -0.005(7) 0.002(5)
C5 0.043(8) 0.029(7) 0.041(9) 0.004(7) -0.017(8) 0.000(6)
N3 0.053(8) 0.018(6) 0.037(7) -0.001(5) 0.010(6) 0.009(5)
C6 0.046(8) 0.037(8) 0.034(8) -0.014(7) 0.004(7) -0.004(7)
C7 0.056(10) 0.055(10) 0.043(10) -0.002(8) 0.008(8) 0.018(8)
C8 0.096(14) 0.062(12) 0.039(10) 0.000(9) -0.013(10) -0.027(11)
N4 0.049(7) 0.052(7) 0.072(11) 0.009(8) 0.003(8) -0.008(6)
C9 0.034(8) 0.060(10) 0.103(16) -0.008(11) -0.008(10) -0.002(7)
C10 0.037(8) 0.035(8) 0.059(10) 0.009(7) -0.001(8) -0.004(6)
C11 0.052(9) 0.026(7) 0.040(9) 0.000(7) -0.003(8) 0.005(6)
C12 0.036(8) 0.019(7) 0.039(8) 0.006(6) 0.002(7) -0.010(6)
C13 0.037(8) 0.016(7) 0.043(9) -0.005(6) -0.006(7) 0.002(6)
P1 0.0381(17) 0.0368(16) 0.039(3) -0.0073(19) -0.0020(19) -0.001(2)
F1 0.047(5) 0.061(6) 0.039(5) -0.018(4) 0.000(4) 0.002(4)
F2 0.038(4) 0.089(8) 0.069(7) -0.022(6) 0.002(5) -0.007(4)
F3 0.050(5) 0.057(6) 0.054(6) -0.008(5) 0.012(5) -0.020(4)
F4 0.040(5) 0.073(7) 0.044(6) -0.020(5) -0.005(4) 0.003(4)
F5 0.060(5) 0.038(4) 0.071(7) 0.011(5) 0.012(5) 0.005(4)
F6 0.111(8) 0.055(6) 0.060(7) 0.009(5) 0.008(7) 0.040(6)

loop_
_atom_type_symbol
_atom_type_description
_atom_type_scat_dispersion_real
_atom_type_scat_dispersion_imag
_atom_type_scat_source
Mn Mn 0.3368 0.7283 'International Tables Vol C Tables 4.2.6.8 and 6.1.1.4'
C C 0.0033 0.0016 'International Tables Vol C Tables 4.2.6.8 and 6.1.1.4'
H H 0.0000 0.0000 'International Tables Vol C Tables 4.2.6.8 and 6.1.1.4'
N N 0.0061 0.0033 'International Tables Vol C Tables 4.2.6.8 and 6.1.1.4'
Cl Cl 0.1484 0.1585 'International Tables Vol C Tables 4.2.6.8 and 6.1.1.4'
P P 0.1023 0.0942 'International Tables Vol C Tables 4.2.6.8 and 6.1.1.4'
F F 0.0171 0.0103 'International Tables Vol C Tables 4.2.6.8 and 6.1.1.4'

loop_
_geom_angle_atom_site_label_1
_geom_angle_atom_site_label_2
_geom_angle_atom_site_label_3
_geom_angle
N3 Mn1 N1 83.3(4)
N3 Mn1 Cl2 93.2(3)
N1 Mn1 Cl2 176.5(4)
N3 Mn1 Cl1 173.8(3)
N1 Mn1 Cl1 93.1(3)
Cl2 Mn1 Cl1 90.43(16)
N3 Mn1 N4 90.8(5)
N1 Mn1 N4 81.8(4)
Cl2 Mn1 N4 98.1(4)
Cl1 Mn1 N4 93.6(4)
N3 Mn1 N2 81.7(4)
N1 Mn1 N2 77.2(4)
Cl2 Mn1 N2 102.6(3)
Cl1 Mn1 N2 92.6(3)
N4 Mn1 N2 158.3(4)
C1 N1 C11 112.1(11)
C1 N1 C12 108.4(11)
C11 N1 C12 111.5(10)
C1 N1 Mn1 106.5(8)
C11 N1 Mn1 106.2(8)
C12 N1 Mn1 111.9(8)
N1 C1 C2 112.1(12)
N1 C1 H1A 109.2
C2 C1 H1A 109.2
N1 C1 H1B 109.2
C2 C1 H1B 109.2
H1A C1 H1B 107.9
N2 C2 C1 112.8(11)
N2 C2 H2A 109.0
C1 C2 H2A 109.0
N2 C2 H2B 109.0
C1 C2 H2B 109.0
H2A C2 H2B 107.8
C4 N2 C3 109.1(11)
C4 N2 C2 114.3(10)
C3 N2 C2 110.9(11)
C4 N2 Mn1 105.1(7)
C3 N2 Mn1 110.2(8)
C2 N2 Mn1 107.1(8)
N2 C3 H3A 109.5
N2 C3 H3B 109.5
H3A C3 H3B 109.5
N2 C3 H3C 109.5
H3A C3 H3C 109.5
H3B C3 H3C 109.5
N2 C4 C5 111.5(10)
N2 C4 H4A 109.3
C5 C4 H4A 109.3
N2 C4 H4B 109.3
C5 C4 H4B 109.3
H4A C4 H4B 108.0
C4 C5 N3 109.8(11)
C4 C5 H5A 109.7
N3 C5 H5A 109.7
C4 C5 H5B 109.7
N3 C5 H5B 109.7
H5A C5 H5B 108.2
C13 N3 C6 108.0(10)
C13 N3 C5 112.2(11)
C6 N3 C5 108.4(11)
C13 N3 Mn1 113.1(9)
C6 N3 Mn1 113.3(9)
C5 N3 Mn1 101.7(8)
N3 C6 C7 113.8(12)
N3 C6 H6A 108.8
C7 C6 H6A 108.8
N3 C6 H6B 108.8
C7 C6 H6B 108.8
H6A C6 H6B 107.7
C8 C7 C6 120.0(15)
C8 C7 H7A 107.3
C6 C7 H7A 107.3
C8 C7 H7B 107.3
C6 C7 H7B 107.3
H7A C7 H7B 106.9
N4 C8 C7 118.6(17)
N4 C8 H8A 107.7
C7 C8 H8A 107.7
N4 C8 H8B 107.7
C7 C8 H8B 107.7
H8A C8 H8B 107.1
C8 N4 C9 109.0(15)
C8 N4 C10 114.5(14)
C9 N4 C10 107.8(14)
C8 N4 Mn1 108.9(13)
C9 N4 Mn1 110.8(10)
C10 N4 Mn1 105.8(8)
N4 C9 H9A 109.5
N4 C9 H9B 109.5
H9A C9 H9B 109.5
N4 C9 H9C 109.5
H9A C9 H9C 109.5
H9B C9 H9C 109.5
C11 C10 N4 107.1(12)
C11 C10 H10A 110.3
N4 C10 H10A 110.3
C11 C10 H10B 110.3
N4 C10 H10B 110.3
H10A C10 H10B 108.5
N1 C11 C10 110.9(12)
N1 C11 H11A 109.5
C10 C11 H11A 109.5
N1 C11 H11B 109.5
C10 C11 H11B 109.5
H11A C11 H11B 108.0
N1 C12 C13 113.1(12)
N1 C12 H12A 109.0
C13 C12 H12A 109.0
N1 C12 H12B 109.0
C13 C12 H12B 109.0
H12A C12 H12B 107.8
N3 C13 C12 113.0(12)
N3 C13 H13A 109.0
C12 C13 H13A 109.0
N3 C13 H13B 109.0
C12 C13 H13B 109.0
H13A C13 H13B 107.8
F5 P1 F6 178.9(6)
F5 P1 F4 90.5(5)
F6 P1 F4 89.9(6)
F5 P1 F3 89.7(5)
F6 P1 F3 91.3(6)
F4 P1 F3 90.1(5)
F5 P1 F2 88.2(5)
F6 P1 F2 90.7(6)
F4 P1 F2 90.5(5)
F3 P1 F2 177.9(6)
F5 P1 F1 90.2(6)
F6 P1 F1 89.4(5)
F4 P1 F1 179.0(6)
F3 P1 F1 89.1(5)
F2 P1 F1 90.3(5)

loop_
_geom_bond_atom_site_label_1
_geom_bond_atom_site_label_2
_geom_bond_distance
Mn1 N3 2.093(12)
Mn1 N1 2.100(12)
Mn1 Cl2 2.250(4)
Mn1 Cl1 2.266(5)
Mn1 N4 2.275(12)
Mn1 N2 2.296(10)
N1 C1 1.466(17)
N1 C11 1.491(18)
N1 C12 1.512(17)
C1 C2 1.54(2)
C1 H1A 0.9900
C1 H1B 0.9900
C2 N2 1.496(19)
C2 H2A 0.9900
C2 H2B 0.9900
N2 C4 1.482(17)
N2 C3 1.495(14)
C3 H3A 0.9800
C3 H3B 0.9800
C3 H3C 0.9800
C4 C5 1.51(2)
C4 H4A 0.9900
C4 H4B 0.9900
C5 N3 1.518(18)
C5 H5A 0.9900
C5 H5B 0.9900
N3 C13 1.487(16)
N3 C6 1.491(18)
C6 C7 1.53(2)
C6 H6A 0.9900
C6 H6B 0.9900
C7 C8 1.46(2)
C7 H7A 0.9900
C7 H7B 0.9900
C8 N4 1.43(3)
C8 H8A 0.9900
C8 H8B 0.9900
N4 C9 1.47(2)
N4 C10 1.530(19)
C9 H9A 0.9800
C9 H9B 0.9800
C9 H9C 0.9800
C10 C11 1.51(2)
C10 H10A 0.9900
C10 H10B 0.9900
C11 H11A 0.9900
C11 H11B 0.9900
C12 C13 1.54(2)
C12 H12A 0.9900
C12 H12B 0.9900
C13 H13A 0.9900
C13 H13B 0.9900
P1 F5 1.574(10)
P1 F6 1.581(10)
P1 F4 1.586(10)
P1 F3 1.599(8)
P1 F2 1.600(9)
P1 F1 1.603(9)
